data_4131525
loop_
_publ_author_name
'Sharon, Daniel'
'Sharon, Pessia'
'Hirshberg, Daniel'
'Salama, Michael'
'Afri, Michal'
'Shimon, Linda J. W.'
'Kwak, Won-Jin'
'Sun, Yang-Kook'
'Frimer, Aryeh A.'
'Aurbach, Doron'

_publ_section_title
;
 2,4-Dimethoxy-2,4-dimethylpentan-3-one: An Aprotic Solvent Designed for
 Stability in Li-O<sub>2</sub> Cells.
;
_journal_issue 34
_journal_name_full 'Journal of the American Chemical Society'
_journal_page_first 11690
_journal_page_last 11693
_journal_paper_doi 10.1021/jacs.7b06414
_journal_volume 139
_journal_year 2017
_chemical_formula_moiety 'C20 H36 F6 Li N O10 S2'
_chemical_formula_sum 'C20 H36 F6 Li N O10 S2'
_chemical_formula_weight 635.56
_space_group_crystal_system monoclinic
_space_group_IT_number 14
_space_group_name_Hall '-P 2ybc'
_space_group_name_H-M_alt 'P 1 21/c 1'
_atom_sites_solution_hydrogens geom
_audit_creation_method SHELXL-2016/4
_cell_angle_alpha 90
_cell_angle_beta 103.905(2)
_cell_angle_gamma 90
_cell_formula_units_Z 4
_cell_length_a 17.2666(7)
_cell_length_b 9.0525(4)
_cell_length_c 19.2398(8)
_cell_measurement_reflns_used 9896
_cell_measurement_temperature 100(2)
_cell_measurement_theta_max 28.67
_cell_measurement_theta_min 2.23
_cell_volume 2919.2(2)
_computing_cell_refinement 'Bruker Apex2'
_computing_data_collection 'Bruker Apex2'
_computing_data_reduction 'Bruker Apex2'
_computing_structure_refinement 'SHELXL-2016/4 (Sheldrick, 2016)'
_computing_structure_solution 'SHELXL-2016/4 (Sheldrick, 2016)'
_diffrn_ambient_temperature 100(2)
_diffrn_measured_fraction_theta_full 1.000
_diffrn_measured_fraction_theta_max 0.995
_diffrn_measurement_device_type 'Bruker KappaApexII CCD'
_diffrn_measurement_method 'phi and omega scans'
_diffrn_radiation_type MoK\a
_diffrn_radiation_wavelength 0.71073
_diffrn_reflns_av_R_equivalents 0.0358
_diffrn_reflns_av_unetI/netI 0.0238
_diffrn_reflns_Laue_measured_fraction_full 1.000
_diffrn_reflns_Laue_measured_fraction_max 0.995
_diffrn_reflns_limit_h_max 23
_diffrn_reflns_limit_h_min -23
_diffrn_reflns_limit_k_max 12
_diffrn_reflns_limit_k_min -12
_diffrn_reflns_limit_l_max 26
_diffrn_reflns_limit_l_min -26
_diffrn_reflns_number 100354
_diffrn_reflns_point_group_measured_fraction_full 1.000
_diffrn_reflns_point_group_measured_fraction_max 0.995
_diffrn_reflns_theta_full 25.242
_diffrn_reflns_theta_max 29.253
_diffrn_reflns_theta_min 2.181
_diffrn_source sealed-tube
_exptl_absorpt_coefficient_mu 0.270
_exptl_absorpt_correction_T_max 0.958
_exptl_absorpt_correction_T_min 0.943
_exptl_absorpt_correction_type multi-scan
_exptl_absorpt_process_details SADABS
_exptl_crystal_colour colourless
_exptl_crystal_density_diffrn 1.446
_exptl_crystal_description prism
_exptl_crystal_F_000 1328
_exptl_crystal_size_max 0.240
_exptl_crystal_size_mid 0.180
_exptl_crystal_size_min 0.160
_refine_diff_density_max 0.449
_refine_diff_density_min -0.435
_refine_diff_density_rms 0.054
_refine_ls_extinction_method none
_refine_ls_goodness_of_fit_ref 1.038
_refine_ls_hydrogen_treatment constr
_refine_ls_matrix_type full
_refine_ls_number_parameters 373
_refine_ls_number_reflns 7931
_refine_ls_number_restraints 0
_refine_ls_restrained_S_all 1.038
_refine_ls_R_factor_all 0.0485
_refine_ls_R_factor_gt 0.0343
_refine_ls_shift/su_max 0.002
_refine_ls_shift/su_mean 0.000
_refine_ls_structure_factor_coef Fsqd
_refine_ls_weighting_details 'w=1/[\s^2^(Fo^2^)+(0.0416P)^2^+1.1814P] where P=(Fo^2^+2Fc^2^)/3'
_refine_ls_weighting_scheme calc
_refine_ls_wR_factor_gt 0.0840
_refine_ls_wR_factor_ref 0.0908
_reflns_Friedel_coverage 0.000
_reflns_number_gt 6357
_reflns_number_total 7931
_reflns_threshold_expression 'I > 2\s(I)'
_cod_data_source_file ja7b06414_si_002.cif
_cod_data_source_block DMDP
_cod_original_sg_symbol_H-M 'P 21/c'
_cod_database_code 4131525
_shelx_shelxl_version_number 2016/4
_shelx_space_group_comment
;
The symmetry employed for this shelxl refinement is uniquely defined
by the following loop, which should always be used as a source of
symmetry information in preference to the above space-group names.
They are only intended as comments.
;
_shelx_estimated_absorpt_t_min 0.938
_shelx_estimated_absorpt_t_max 0.958

loop_
_space_group_symop_operation_xyz
'x, y, z'
'-x, y+1/2, -z+1/2'
'-x, -y, -z'
'x, -y-1/2, z-1/2'

loop_
_atom_site_label
_atom_site_type_symbol
_atom_site_fract_x
_atom_site_fract_y
_atom_site_fract_z
_atom_site_U_iso_or_equiv
_atom_site_adp_type
_atom_site_occupancy
_atom_site_site_symmetry_order
_atom_site_calc_flag
_atom_site_refinement_flags_posn
_atom_site_refinement_flags_adp
LI1 Li 0.74048(12) 0.6295(3) 0.74748(11) 0.0213(4) Uani 1 1 d . .
N1 N 0.72261(6) 0.15439(12) 0.69292(6) 0.0216(2) Uani 1 1 d . .
C1 C 0.72255(8) 0.18838(19) 0.83179(8) 0.0320(3) Uani 1 1 d . .
C2 C 0.79376(8) 0.25483(15) 0.59356(7) 0.0223(3) Uani 1 1 d . .
S1 S 0.69461(2) 0.27090(4) 0.74206(2) 0.01827(8) Uani 1 1 d . .
S2 S 0.80866(2) 0.14994(4) 0.67718(2) 0.02055(8) Uani 1 1 d . .
F1 F 0.69079(6) 0.05574(12) 0.83237(5) 0.0460(3) Uani 1 1 d . .
F2 F 0.80117(5) 0.17612(14) 0.85452(5) 0.0529(3) Uani 1 1 d . .
F3 F 0.69580(7) 0.27296(14) 0.87729(5) 0.0549(3) Uani 1 1 d . .
F4 F 0.73723(5) 0.19497(10) 0.54207(4) 0.0345(2) Uani 1 1 d . .
F5 F 0.86093(5) 0.25622(10) 0.57117(5) 0.0347(2) Uani 1 1 d . .
F6 F 0.77329(6) 0.39341(9) 0.60236(5) 0.0358(2) Uani 1 1 d . .
O1 O 0.60932(5) 0.27221(11) 0.72538(5) 0.0255(2) Uani 1 1 d . .
O2 O 0.73598(6) 0.40944(11) 0.75089(5) 0.0283(2) Uani 1 1 d . .
O3 O 0.82351(6) 0.00329(11) 0.65664(6) 0.0322(2) Uani 1 1 d . .
O4 O 0.87000(5) 0.22753(12) 0.72651(5) 0.0298(2) Uani 1 1 d . .
O5 O 0.96903(5) 0.74609(11) 0.97116(5) 0.0240(2) Uani 1 1 d . .
O6 O 0.78385(5) 0.67602(11) 0.85123(5) 0.0232(2) Uani 1 1 d . .
O7 O 0.85380(5) 0.68071(10) 0.75257(4) 0.01768(18) Uani 1 1 d . .
C3 C 1.00588(8) 0.78921(17) 1.04248(7) 0.0276(3) Uani 1 1 d . .
H3A H 0.988102 0.888782 1.051284 0.041 Uiso 1 1 calc R U
H3B H 1.063972 0.788846 1.049224 0.041 Uiso 1 1 calc R U
H3C H 0.990968 0.719727 1.076099 0.041 Uiso 1 1 calc R U
C4 C 0.88473(7) 0.72347(14) 0.95498(6) 0.0174(2) Uani 1 1 d . .
C5 C 0.84051(9) 0.85826(17) 0.97349(7) 0.0275(3) Uani 1 1 d . .
H5A H 0.852367 0.870149 1.025609 0.041 Uiso 1 1 calc R U
H5B H 0.782958 0.844572 0.954803 0.041 Uiso 1 1 calc R U
H5C H 0.857812 0.946616 0.951939 0.041 Uiso 1 1 calc R U
C6 C 0.86450(8) 0.58371(16) 0.99184(7) 0.0258(3) Uani 1 1 d . .
H6A H 0.896887 0.501212 0.981744 0.039 Uiso 1 1 calc R U
H6B H 0.807815 0.560300 0.973705 0.039 Uiso 1 1 calc R U
H6C H 0.875842 0.600175 1.043646 0.039 Uiso 1 1 calc R U
C7 C 0.85491(7) 0.69925(13) 0.87347(6) 0.0157(2) Uani 1 1 d . .
C8 C 0.90936(7) 0.70017(13) 0.82099(6) 0.0149(2) Uani 1 1 d . .
C9 C 0.95210(8) 0.84864(14) 0.82290(7) 0.0210(3) Uani 1 1 d . .
H9A H 0.986127 0.846910 0.788818 0.032 Uiso 1 1 calc R U
H9B H 0.985038 0.866383 0.871250 0.032 Uiso 1 1 calc R U
H9C H 0.912531 0.927756 0.809841 0.032 Uiso 1 1 calc R U
C10 C 0.96612(7) 0.56821(14) 0.83763(7) 0.0204(3) Uani 1 1 d . .
H10A H 0.935290 0.476290 0.829283 0.031 Uiso 1 1 calc R U
H10B H 0.996029 0.572676 0.887795 0.031 Uiso 1 1 calc R U
H10C H 1.003412 0.571095 0.806461 0.031 Uiso 1 1 calc R U
C11 C 0.88828(8) 0.66743(16) 0.69228(7) 0.0226(3) Uani 1 1 d . .
H11A H 0.924623 0.750419 0.691920 0.034 Uiso 1 1 calc R U
H11B H 0.845872 0.668367 0.648070 0.034 Uiso 1 1 calc R U
H11C H 0.917962 0.574396 0.695553 0.034 Uiso 1 1 calc R U
O8 O 0.51336(5) 0.75043(11) 0.52401(5) 0.0215(2) Uani 1 1 d . .
O9 O 0.69621(5) 0.66682(11) 0.64396(5) 0.02141(19) Uani 1 1 d . .
O10 O 0.63010(5) 0.70583(10) 0.74367(4) 0.01926(19) Uani 1 1 d . .
C12 C 0.47557(8) 0.77123(17) 0.45058(7) 0.0264(3) Uani 1 1 d . .
H12A H 0.497479 0.859371 0.432707 0.040 Uiso 1 1 calc R U
H12B H 0.418063 0.783997 0.445156 0.040 Uiso 1 1 calc R U
H12C H 0.485070 0.684695 0.423162 0.040 Uiso 1 1 calc R U
C13 C 0.59815(7) 0.73110(14) 0.54074(6) 0.0164(2) Uani 1 1 d . .
C14 C 0.64118(8) 0.87046(16) 0.52483(7) 0.0255(3) Uani 1 1 d . .
H14A H 0.627902 0.888418 0.473084 0.038 Uiso 1 1 calc R U
H14B H 0.698946 0.856960 0.541971 0.038 Uiso 1 1 calc R U
H14C H 0.624223 0.955145 0.549249 0.038 Uiso 1 1 calc R U
C15 C 0.62148(8) 0.59660(15) 0.50218(7) 0.0211(3) Uani 1 1 d . .
H15A H 0.589745 0.511103 0.509888 0.032 Uiso 1 1 calc R U
H15B H 0.678274 0.575200 0.521150 0.032 Uiso 1 1 calc R U
H15C H 0.611370 0.617315 0.450784 0.032 Uiso 1 1 calc R U
C16 C 0.62701(7) 0.70492(13) 0.62199(6) 0.0154(2) Uani 1 1 d . .
C17 C 0.57445(7) 0.72708(13) 0.67534(6) 0.0149(2) Uani 1 1 d . .
C18 C 0.50973(7) 0.60817(14) 0.66317(7) 0.0186(2) Uani 1 1 d . .
H18A H 0.534736 0.510383 0.670284 0.028 Uiso 1 1 calc R U
H18B H 0.476647 0.615797 0.614191 0.028 Uiso 1 1 calc R U
H18C H 0.476305 0.622095 0.697242 0.028 Uiso 1 1 calc R U
C19 C 0.53983(8) 0.88288(14) 0.67021(7) 0.0216(3) Uani 1 1 d . .
H19A H 0.508240 0.894981 0.705880 0.032 Uiso 1 1 calc R U
H19B H 0.505627 0.898621 0.622187 0.032 Uiso 1 1 calc R U
H19C H 0.583376 0.955115 0.679262 0.032 Uiso 1 1 calc R U
C20 C 0.59806(8) 0.71707(17) 0.80534(7) 0.0239(3) Uani 1 1 d . .
H20A H 0.578301 0.817629 0.808809 0.036 Uiso 1 1 calc R U
H20B H 0.639848 0.694563 0.848371 0.036 Uiso 1 1 calc R U
H20C H 0.554033 0.646727 0.801168 0.036 Uiso 1 1 calc R U

loop_
_atom_site_aniso_label
_atom_site_aniso_U_11
_atom_site_aniso_U_22
_atom_site_aniso_U_33
_atom_site_aniso_U_23
_atom_site_aniso_U_13
_atom_site_aniso_U_12
LI1 0.0179(10) 0.0275(12) 0.0181(10) -0.0020(9) 0.0035(8) -0.0002(9)
N1 0.0173(5) 0.0223(6) 0.0257(6) -0.0028(4) 0.0063(4) -0.0021(4)
C1 0.0224(7) 0.0503(10) 0.0221(7) 0.0082(7) 0.0029(5) -0.0003(7)
C2 0.0200(6) 0.0232(7) 0.0245(7) -0.0005(5) 0.0066(5) 0.0011(5)
S1 0.01546(14) 0.02120(16) 0.01804(15) 0.00204(12) 0.00382(11) 0.00080(11)
S2 0.01682(14) 0.02203(16) 0.02302(16) 0.00137(12) 0.00522(12) 0.00377(12)
F1 0.0420(5) 0.0495(6) 0.0457(6) 0.0275(5) 0.0090(4) -0.0030(5)
F2 0.0244(5) 0.0934(9) 0.0338(5) 0.0248(5) -0.0067(4) -0.0012(5)
F3 0.0625(7) 0.0819(8) 0.0231(5) -0.0042(5) 0.0160(5) -0.0001(6)
F4 0.0311(4) 0.0456(5) 0.0238(4) -0.0003(4) 0.0007(3) -0.0066(4)
F5 0.0261(4) 0.0463(5) 0.0361(5) 0.0070(4) 0.0163(4) 0.0013(4)
F6 0.0504(6) 0.0227(4) 0.0371(5) 0.0061(4) 0.0162(4) 0.0096(4)
O1 0.0158(4) 0.0355(6) 0.0254(5) 0.0048(4) 0.0051(4) 0.0039(4)
O2 0.0307(5) 0.0219(5) 0.0351(6) -0.0045(4) 0.0135(4) -0.0034(4)
O3 0.0384(6) 0.0243(5) 0.0377(6) 0.0041(4) 0.0167(5) 0.0116(4)
O4 0.0158(4) 0.0447(6) 0.0276(5) -0.0034(5) 0.0027(4) -0.0004(4)
O5 0.0171(4) 0.0394(6) 0.0138(4) -0.0037(4) 0.0001(3) -0.0052(4)
O6 0.0144(4) 0.0394(6) 0.0159(4) -0.0032(4) 0.0034(3) -0.0032(4)
O7 0.0152(4) 0.0277(5) 0.0101(4) -0.0010(3) 0.0030(3) -0.0023(3)
C3 0.0267(7) 0.0345(8) 0.0170(6) -0.0040(6) -0.0039(5) -0.0037(6)
C4 0.0153(5) 0.0240(6) 0.0122(5) 0.0005(5) 0.0018(4) -0.0001(5)
C5 0.0307(7) 0.0321(8) 0.0182(6) -0.0039(6) 0.0025(5) 0.0083(6)
C6 0.0271(7) 0.0300(7) 0.0195(6) 0.0066(5) 0.0043(5) -0.0032(6)
C7 0.0155(5) 0.0169(6) 0.0147(5) 0.0008(4) 0.0036(4) 0.0005(4)
C8 0.0138(5) 0.0188(6) 0.0119(5) 0.0001(4) 0.0025(4) -0.0017(4)
C9 0.0223(6) 0.0202(6) 0.0204(6) 0.0010(5) 0.0045(5) -0.0049(5)
C10 0.0179(6) 0.0221(6) 0.0208(6) -0.0006(5) 0.0039(5) 0.0026(5)
C11 0.0219(6) 0.0339(7) 0.0134(6) -0.0024(5) 0.0067(5) 0.0015(5)
O8 0.0153(4) 0.0340(5) 0.0139(4) 0.0021(4) 0.0013(3) 0.0028(4)
O9 0.0148(4) 0.0339(5) 0.0153(4) -0.0019(4) 0.0030(3) 0.0021(4)
O10 0.0164(4) 0.0306(5) 0.0109(4) -0.0009(4) 0.0036(3) 0.0027(4)
C12 0.0248(7) 0.0339(8) 0.0177(6) 0.0075(6) -0.0007(5) 0.0063(6)
C13 0.0150(5) 0.0191(6) 0.0150(6) 0.0003(5) 0.0037(4) -0.0007(4)
C14 0.0293(7) 0.0243(7) 0.0237(7) 0.0029(5) 0.0078(5) -0.0067(6)
C15 0.0241(6) 0.0236(7) 0.0152(6) -0.0016(5) 0.0039(5) 0.0020(5)
C16 0.0163(5) 0.0154(6) 0.0145(5) -0.0023(4) 0.0039(4) -0.0025(4)
C17 0.0147(5) 0.0174(6) 0.0124(5) -0.0006(4) 0.0028(4) 0.0004(4)
C18 0.0178(6) 0.0198(6) 0.0187(6) -0.0008(5) 0.0057(5) -0.0028(5)
C19 0.0257(6) 0.0178(6) 0.0215(6) -0.0017(5) 0.0064(5) 0.0022(5)
C20 0.0212(6) 0.0391(8) 0.0131(6) -0.0015(5) 0.0071(5) -0.0002(6)

loop_
_atom_type_symbol
_atom_type_description
_atom_type_scat_dispersion_real
_atom_type_scat_dispersion_imag
_atom_type_scat_source
C C 0.0033 0.0016 'International Tables Vol C Tables 4.2.6.8 and 6.1.1.4'
H H 0.0000 0.0000 'International Tables Vol C Tables 4.2.6.8 and 6.1.1.4'
O O 0.0106 0.0060 'International Tables Vol C Tables 4.2.6.8 and 6.1.1.4'
Li Li -0.0003 0.0001 'International Tables Vol C Tables 4.2.6.8 and 6.1.1.4'
F F 0.0171 0.0103 'International Tables Vol C Tables 4.2.6.8 and 6.1.1.4'
S S 0.1246 0.1234 'International Tables Vol C Tables 4.2.6.8 and 6.1.1.4'
N N 0.0061 0.0033 'International Tables Vol C Tables 4.2.6.8 and 6.1.1.4'

loop_
_geom_angle_atom_site_label_1
_geom_angle_atom_site_label_2
_geom_angle_atom_site_label_3
_geom_angle
O9 LI1 O7 98.44(10)
O9 LI1 O2 101.21(11)
O7 LI1 O2 106.05(11)
O9 LI1 O6 158.04(14)
O7 LI1 O6 76.94(8)
O2 LI1 O6 100.69(11)
O9 LI1 O10 76.81(8)
O7 LI1 O10 146.44(14)
O2 LI1 O10 107.46(11)
O6 LI1 O10 95.06(10)
S1 N1 S2 124.79(7)
F1 C1 F3 107.93(12)
F1 C1 F2 108.36(13)
F3 C1 F2 108.75(13)
F1 C1 S1 111.23(10)
F3 C1 S1 109.34(11)
F2 C1 S1 111.15(10)
F6 C2 F4 108.11(11)
F6 C2 F5 108.21(11)
F4 C2 F5 107.69(11)
F6 C2 S2 111.33(9)
F4 C2 S2 111.50(9)
F5 C2 S2 109.87(9)
O1 S1 O2 118.46(6)
O1 S1 N1 108.68(6)
O2 S1 N1 116.29(6)
O1 S1 C1 103.78(6)
O2 S1 C1 103.52(7)
N1 S1 C1 104.11(7)
O4 S2 O3 119.27(6)
O4 S2 N1 116.13(6)
O3 S2 N1 108.39(6)
O4 S2 C2 104.73(6)
O3 S2 C2 103.64(6)
N1 S2 C2 102.36(6)
S1 O2 LI1 153.13(9)
C3 O5 C4 116.49(10)
C7 O6 LI1 119.42(10)
C11 O7 C8 115.82(9)
C11 O7 LI1 122.44(10)
C8 O7 LI1 120.27(9)
O5 C3 H3A 109.5
O5 C3 H3B 109.5
H3A C3 H3B 109.5
O5 C3 H3C 109.5
H3A C3 H3C 109.5
H3B C3 H3C 109.5
O5 C4 C5 112.04(11)
O5 C4 C6 110.58(10)
C5 C4 C6 111.71(11)
O5 C4 C7 108.38(9)
C5 C4 C7 106.68(10)
C6 C4 C7 107.19(10)
C4 C5 H5A 109.5
C4 C5 H5B 109.5
H5A C5 H5B 109.5
C4 C5 H5C 109.5
H5A C5 H5C 109.5
H5B C5 H5C 109.5
C4 C6 H6A 109.5
C4 C6 H6B 109.5
H6A C6 H6B 109.5
C4 C6 H6C 109.5
H6A C6 H6C 109.5
H6B C6 H6C 109.5
O6 C7 C8 119.65(11)
O6 C7 C4 116.33(10)
C8 C7 C4 124.01(10)
O7 C8 C9 109.92(10)
O7 C8 C10 110.37(10)
C9 C8 C10 113.58(10)
O7 C8 C7 102.80(9)
C9 C8 C7 110.92(10)
C10 C8 C7 108.72(10)
C8 C9 H9A 109.5
C8 C9 H9B 109.5
H9A C9 H9B 109.5
C8 C9 H9C 109.5
H9A C9 H9C 109.5
H9B C9 H9C 109.5
C8 C10 H10A 109.5
C8 C10 H10B 109.5
H10A C10 H10B 109.5
C8 C10 H10C 109.5
H10A C10 H10C 109.5
H10B C10 H10C 109.5
O7 C11 H11A 109.5
O7 C11 H11B 109.5
H11A C11 H11B 109.5
O7 C11 H11C 109.5
H11A C11 H11C 109.5
H11B C11 H11C 109.5
C12 O8 C13 116.14(10)
C16 O9 LI1 120.40(10)
C20 O10 C17 116.19(9)
C20 O10 LI1 123.15(10)
C17 O10 LI1 119.78(9)
O8 C12 H12A 109.5
O8 C12 H12B 109.5
H12A C12 H12B 109.5
O8 C12 H12C 109.5
H12A C12 H12C 109.5
H12B C12 H12C 109.5
O8 C13 C15 111.25(10)
O8 C13 C14 111.91(10)
C15 C13 C14 111.21(11)
O8 C13 C16 108.10(9)
C15 C13 C16 108.13(10)
C14 C13 C16 105.98(10)
C13 C14 H14A 109.5
C13 C14 H14B 109.5
H14A C14 H14B 109.5
C13 C14 H14C 109.5
H14A C14 H14C 109.5
H14B C14 H14C 109.5
C13 C15 H15A 109.5
C13 C15 H15B 109.5
H15A C15 H15B 109.5
C13 C15 H15C 109.5
H15A C15 H15C 109.5
H15B C15 H15C 109.5
O9 C16 C17 119.50(11)
O9 C16 C13 116.54(10)
C17 C16 C13 123.94(10)
O10 C17 C19 110.30(10)
O10 C17 C18 110.36(10)
C19 C17 C18 112.36(10)
O10 C17 C16 102.72(9)
C19 C17 C16 111.24(10)
C18 C17 C16 109.44(10)
C17 C18 H18A 109.5
C17 C18 H18B 109.5
H18A C18 H18B 109.5
C17 C18 H18C 109.5
H18A C18 H18C 109.5
H18B C18 H18C 109.5
C17 C19 H19A 109.5
C17 C19 H19B 109.5
H19A C19 H19B 109.5
C17 C19 H19C 109.5
H19A C19 H19C 109.5
H19B C19 H19C 109.5
O10 C20 H20A 109.5
O10 C20 H20B 109.5
H20A C20 H20B 109.5
O10 C20 H20C 109.5
H20A C20 H20C 109.5
H20B C20 H20C 109.5

loop_
_geom_bond_atom_site_label_1
_geom_bond_atom_site_label_2
_geom_bond_distance
LI1 O9 1.983(2)
LI1 O7 1.990(2)
LI1 O2 1.995(3)
LI1 O6 2.001(2)
LI1 O10 2.012(2)
N1 S1 1.5684(11)
N1 S2 1.5866(11)
C1 F1 1.3212(19)
C1 F3 1.3267(19)
C1 F2 1.3272(17)
C1 S1 1.8359(15)
C2 F6 1.3253(16)
C2 F4 1.3278(16)
C2 F5 1.3308(15)
C2 S2 1.8323(14)
S1 O1 1.4299(9)
S1 O2 1.4330(10)
S2 O4 1.4257(10)
S2 O3 1.4258(11)
O5 C3 1.4214(15)
O5 C4 1.4283(14)
O6 C7 1.2166(14)
O7 C11 1.4304(14)
O7 C8 1.4414(14)
C3 H3A 0.9800
C3 H3B 0.9800
C3 H3C 0.9800
C4 C5 1.5263(18)
C4 C6 1.5312(18)
C4 C7 1.5442(16)
C5 H5A 0.9800
C5 H5B 0.9800
C5 H5C 0.9800
C6 H6A 0.9800
C6 H6B 0.9800
C6 H6C 0.9800
C7 C8 1.5360(16)
C8 C9 1.5295(17)
C8 C10 1.5295(17)
C9 H9A 0.9800
C9 H9B 0.9800
C9 H9C 0.9800
C10 H10A 0.9800
C10 H10B 0.9800
C10 H10C 0.9800
C11 H11A 0.9800
C11 H11B 0.9800
C11 H11C 0.9800
O8 C12 1.4192(15)
O8 C13 1.4322(14)
O9 C16 1.2176(14)
O10 C20 1.4283(14)
O10 C17 1.4429(14)
C12 H12A 0.9800
C12 H12B 0.9800
C12 H12C 0.9800
C13 C15 1.5292(17)
C13 C14 1.5318(18)
C13 C16 1.5407(17)
C14 H14A 0.9800
C14 H14B 0.9800
C14 H14C 0.9800
C15 H15A 0.9800
C15 H15B 0.9800
C15 H15C 0.9800
C16 C17 1.5380(16)
C17 C19 1.5257(17)
C17 C18 1.5286(17)
C18 H18A 0.9800
C18 H18B 0.9800
C18 H18C 0.9800
C19 H19A 0.9800
C19 H19B 0.9800
C19 H19C 0.9800
C20 H20A 0.9800
C20 H20B 0.9800
C20 H20C 0.9800

loop_
_geom_torsion_atom_site_label_1
_geom_torsion_atom_site_label_2
_geom_torsion_atom_site_label_3
_geom_torsion_atom_site_label_4
_geom_torsion
S2 N1 S1 O1 161.06(8)
S2 N1 S1 O2 24.33(11)
S2 N1 S1 C1 -88.81(10)
F1 C1 S1 O1 57.69(12)
F3 C1 S1 O1 -61.41(12)
F2 C1 S1 O1 178.52(12)
F1 C1 S1 O2 -178.01(10)
F3 C1 S1 O2 62.89(12)
F2 C1 S1 O2 -57.18(13)
F1 C1 S1 N1 -56.00(12)
F3 C1 S1 N1 -175.10(10)
F2 C1 S1 N1 64.83(13)
S1 N1 S2 O4 19.12(11)
S1 N1 S2 O3 156.60(8)
S1 N1 S2 C2 -94.30(9)
F6 C2 S2 O4 -58.88(10)
F4 C2 S2 O4 -179.71(9)
F5 C2 S2 O4 60.97(10)
F6 C2 S2 O3 175.39(9)
F4 C2 S2 O3 54.57(11)
F5 C2 S2 O3 -64.75(11)
F6 C2 S2 N1 62.71(10)
F4 C2 S2 N1 -58.11(10)
F5 C2 S2 N1 -177.43(9)
O1 S1 O2 LI1 -6.7(2)
N1 S1 O2 LI1 125.7(2)
C1 S1 O2 LI1 -120.8(2)
C3 O5 C4 C5 54.71(15)
C3 O5 C4 C6 -70.62(14)
C3 O5 C4 C7 172.16(11)
LI1 O6 C7 C8 3.04(17)
LI1 O6 C7 C4 -175.83(11)
O5 C4 C7 O6 178.91(11)
C5 C4 C7 O6 -60.26(15)
C6 C4 C7 O6 59.53(14)
O5 C4 C7 C8 0.10(16)
C5 C4 C7 C8 120.92(13)
C6 C4 C7 C8 -119.28(12)
C11 O7 C8 C9 65.75(13)
LI1 O7 C8 C9 -127.75(12)
C11 O7 C8 C10 -60.29(13)
LI1 O7 C8 C10 106.20(12)
C11 O7 C8 C7 -176.10(10)
LI1 O7 C8 C7 -9.60(14)
O6 C7 C8 O7 4.02(15)
C4 C7 C8 O7 -177.20(11)
O6 C7 C8 C9 121.46(13)
C4 C7 C8 C9 -59.76(15)
O6 C7 C8 C10 -112.96(13)
C4 C7 C8 C10 65.81(15)
C12 O8 C13 C15 -59.45(14)
C12 O8 C13 C14 65.64(14)
C12 O8 C13 C16 -178.02(11)
LI1 O9 C16 C17 1.24(17)
LI1 O9 C16 C13 -179.95(11)
O8 C13 C16 O9 170.50(11)
C15 C13 C16 O9 49.95(14)
C14 C13 C16 O9 -69.38(14)
O8 C13 C16 C17 -10.75(15)
C15 C13 C16 C17 -131.30(12)
C14 C13 C16 C17 109.37(13)
C20 O10 C17 C19 62.45(14)
LI1 O10 C17 C19 -127.94(12)
C20 O10 C17 C18 -62.30(13)
LI1 O10 C17 C18 107.31(12)
C20 O10 C17 C16 -178.90(10)
LI1 O10 C17 C16 -9.29(14)
O9 C16 C17 O10 5.06(15)
C13 C16 C17 O10 -173.65(10)
O9 C16 C17 C19 123.05(12)
C13 C16 C17 C19 -55.66(15)
O9 C16 C17 C18 -112.19(13)
C13 C16 C17 C18 69.09(14)
